data_4345014
loop_
_publ_author_name
'Sapianik, Aleksandr A.'
'Zorina-Tikhonova, Ekaterina N'
'Kiskin, Mikhail A.'
'Samsonenko, Denis G.'
'Kovalenko, Konstantin A.'
'Sidorov, Alexey A.'
'Eremenko, Igor L.'
'Dybtsev, Danil N.'
'Blake, Alexander J.'
'Argent, Stephen P.'
'Schr\"oder, Martin'
'Fedin, Vladimir P.'

_publ_section_title
;
 Rational Synthesis and Investigation of Porous Metal-Organic Framework
 Materials from a Preorganized Heterometallic Carboxylate Building Block.
;
_journal_issue 3
_journal_name_full 'Inorganic chemistry'
_journal_page_first 1599
_journal_page_last 1608
_journal_paper_doi 10.1021/acs.inorgchem.6b02713
_journal_volume 56
_journal_year 2017
_chemical_formula_sum 'C40 H31 Li2 N7 O20 Zn2'
_chemical_formula_weight 1074.34
_space_group_crystal_system monoclinic
_space_group_IT_number 15
_space_group_name_Hall '-C 2yc'
_space_group_name_H-M_alt 'C 1 2/c 1'
_symmetry_space_group_name_Hall '-C 2yc'
_symmetry_space_group_name_H-M 'C 1 2/c 1'
_atom_sites_solution_hydrogens geom
_atom_sites_solution_primary direct
_atom_sites_solution_secondary difmap
_audit_creation_method SHELXL-2014/7
_cell_angle_alpha 90
_cell_angle_beta 115.122(6)
_cell_angle_gamma 90
_cell_formula_units_Z 4
_cell_length_a 17.5849(9)
_cell_length_b 18.5060(6)
_cell_length_c 17.2860(8)
_cell_measurement_reflns_used 4936
_cell_measurement_temperature 130(2)
_cell_measurement_theta_max 27.89
_cell_measurement_theta_min 3.68
_cell_volume 5093.2(5)
_computing_cell_refinement 'CrysAlisPro 1.171.38.41 (Rigaku OD, 2015)'
_computing_data_collection 'CrysAlisPro 1.171.38.41 (Rigaku OD, 2015)'
_computing_data_reduction 'CrysAlisPro 1.171.38.41 (Rigaku OD, 2015)'
_computing_molecular_graphics 'ShelXle (H\"ubschle, 2011)'
_computing_publication_material 'CIFTAB-2014 (Sheldrick, 2015)'
_computing_structure_refinement 'SHELXL-2014 (Sheldrick, 2015)'
_computing_structure_solution 'SHELXT-2014 (Sheldrick, 2015)'
_diffrn_ambient_temperature 130(2)
_diffrn_detector 'CCD plate'
_diffrn_detector_area_resol_mean 10.6168
_diffrn_detector_type AtlasS2
_diffrn_measured_fraction_theta_full 0.996
_diffrn_measured_fraction_theta_max 0.993
_diffrn_measurement_device 'four-circle diffractometer'
_diffrn_measurement_device_type 'New Xcalibur, AtlasS2'
_diffrn_measurement_method '\w scans'
_diffrn_radiation_monochromator graphite
_diffrn_radiation_probe x-ray
_diffrn_radiation_source 'fine-focus sealed tube'
_diffrn_radiation_type MoK\a
_diffrn_radiation_wavelength 0.71073
_diffrn_reflns_av_R_equivalents 0.0254
_diffrn_reflns_av_unetI/netI 0.0372
_diffrn_reflns_Laue_measured_fraction_full 0.996
_diffrn_reflns_Laue_measured_fraction_max 0.993
_diffrn_reflns_limit_h_max 21
_diffrn_reflns_limit_h_min -18
_diffrn_reflns_limit_k_max 22
_diffrn_reflns_limit_k_min -21
_diffrn_reflns_limit_l_max 18
_diffrn_reflns_limit_l_min -21
_diffrn_reflns_number 11830
_diffrn_reflns_point_group_measured_fraction_full 0.996
_diffrn_reflns_point_group_measured_fraction_max 0.993
_diffrn_reflns_theta_full 25.500
_diffrn_reflns_theta_max 25.681
_diffrn_reflns_theta_min 3.376
_diffrn_source 'sealed X-ray tube'
_exptl_absorpt_coefficient_mu 1.020
_exptl_absorpt_correction_T_max 1.00000
_exptl_absorpt_correction_T_min 0.92333
_exptl_absorpt_correction_type multi-scan
_exptl_absorpt_process_details
;
CrysAlisPro 1.171.38.41 (Rigaku Oxford Diffraction, 2015)
Empirical absorption correction using spherical harmonics,
implemented in SCALE3 ABSPACK scaling algorithm.
;
_exptl_crystal_colour colorless
_exptl_crystal_density_diffrn 1.401
_exptl_crystal_description block
_exptl_crystal_F_000 2184
_exptl_crystal_size_max 0.23
_exptl_crystal_size_mid 0.20
_exptl_crystal_size_min 0.09
_refine_diff_density_max 1.228
_refine_diff_density_min -0.458
_refine_diff_density_rms 0.090
_refine_ls_extinction_method none
_refine_ls_goodness_of_fit_ref 1.044
_refine_ls_hydrogen_treatment constr
_refine_ls_matrix_type full
_refine_ls_number_parameters 371
_refine_ls_number_reflns 4814
_refine_ls_number_restraints 100
_refine_ls_restrained_S_all 1.044
_refine_ls_R_factor_all 0.0663
_refine_ls_R_factor_gt 0.0524
_refine_ls_shift/su_max 0.001
_refine_ls_shift/su_mean 0.000
_refine_ls_structure_factor_coef Fsqd
_refine_ls_weighting_details 'w=1/[\s^2^(Fo^2^)+(0.0852P)^2^+15.0450P] where P=(Fo^2^+2Fc^2^)/3'
_refine_ls_weighting_scheme calc
_refine_ls_wR_factor_gt 0.1478
_refine_ls_wR_factor_ref 0.1553
_reflns_Friedel_coverage 0.000
_reflns_number_gt 3808
_reflns_number_total 4814
_reflns_threshold_expression >2\s(I)
_cod_data_source_file ic6b02713_si_002.cif
_cod_data_source_block 4
_cod_depositor_comments 'Adding full bibliography for 4345011--4345015.cif.'
_cod_original_cell_volume 5093.2(4)
_cod_database_code 4345014
_shelx_shelxl_version_number 2014/7
_shelx_space_group_comment
;
The symmetry employed for this shelxl refinement is uniquely defined
by the following loop, which should always be used as a source of
symmetry information in preference to the above space-group names.
They are only intended as comments.
;
_shelx_estimated_absorpt_t_min 0.799
_shelx_estimated_absorpt_t_max 0.914

loop_
_space_group_symop_operation_xyz
'x, y, z'
'-x, y, -z+1/2'
'x+1/2, y+1/2, z'
'-x+1/2, y+1/2, -z+1/2'
'-x, -y, -z'
'x, -y, z-1/2'
'-x+1/2, -y+1/2, -z'
'x+1/2, -y+1/2, z-1/2'

loop_
_atom_site_label
_atom_site_type_symbol
_atom_site_fract_x
_atom_site_fract_y
_atom_site_fract_z
_atom_site_U_iso_or_equiv
_atom_site_adp_type
_atom_site_occupancy
_atom_site_site_symmetry_order
_atom_site_calc_flag
_atom_site_refinement_flags_posn
_atom_site_refinement_flags_adp
_atom_site_refinement_flags_occupancy
_atom_site_disorder_assembly
_atom_site_disorder_group
Zn1 Zn 0.75389(3) 0.11970(2) 0.57864(2) 0.02654(17) Uani 1 1 d . . . . .
Li1 Li 0.9229(4) 0.1135(3) 0.7524(4) 0.0266(13) Uani 1 1 d . . . . .
O11 O 0.84219(16) 0.09047(18) 0.54595(16) 0.0434(8) Uani 1 1 d . . . . .
O12 O 0.96320(15) 0.10839(13) 0.65979(15) 0.0268(6) Uani 1 1 d . . . . .
C11 C 0.9205(2) 0.0840(2) 0.5876(2) 0.0301(8) Uani 1 1 d . . . . .
C12 C 0.9622(2) 0.0407(2) 0.5427(2) 0.0321(9) Uani 1 1 d . . . . .
C13 C 0.9256(2) -0.0222(3) 0.5005(3) 0.0409(10) Uani 1 1 d . . . . .
C14 C 1.0373(3) 0.0625(3) 0.5426(3) 0.0446(11) Uani 1 1 d . . . . .
N11 N 0.8491(8) -0.0495(7) 0.4925(8) 0.037(3) Uani 0.25 1 d D . P . .
O13 O 0.8430(9) -0.0607(8) 0.5607(9) 0.059(4) Uani 0.25 1 d D . P . .
O14 O 0.7907(7) -0.0631(8) 0.4210(9) 0.062(4) Uani 0.25 1 d D . P . .
N12 N 1.0657(9) 0.1462(10) 0.5544(12) 0.067(4) Uani 0.25 1 d D U P . .
O15 O 1.0168(9) 0.1970(8) 0.5486(9) 0.066(4) Uani 0.25 1 d D U P . .
O16 O 1.1406(9) 0.1604(10) 0.5765(11) 0.081(4) Uani 0.25 1 d D U P . .
O21 O 0.75211(17) 0.21347(14) 0.62396(16) 0.0360(6) Uani 1 1 d . . . . .
O22 O 0.86601(16) 0.20113(14) 0.74752(16) 0.0339(6) Uani 1 1 d . . . . .
O23 O 0.77455(18) 0.53786(16) 0.86978(19) 0.0451(8) Uani 1 1 d . . . . .
O24 O 0.64750(18) 0.53313(15) 0.76234(18) 0.0422(7) Uani 1 1 d . . . . .
C21 C 0.8025(2) 0.23399(19) 0.6992(2) 0.0275(8) Uani 1 1 d . . . . .
C22 C 0.7808(2) 0.3049(2) 0.7261(2) 0.0302(8) Uani 1 1 d . . . . .
C23 C 0.8247(3) 0.3286(2) 0.8095(3) 0.0504(13) Uani 1 1 d . . . . .
C24 C 0.8043(3) 0.3939(2) 0.8338(3) 0.0517(13) Uani 1 1 d . . . . .
C25 C 0.7413(2) 0.4372(2) 0.7782(2) 0.0340(9) Uani 1 1 d . . . . .
C26 C 0.6992(3) 0.4136(2) 0.6956(3) 0.0473(12) Uani 1 1 d . . . . .
H26 H 0.6553 0.4424 0.6557 0.057 Uiso 1 1 calc R U . . .
C27 C 0.7196(3) 0.3484(2) 0.6694(3) 0.0459(11) Uani 1 1 d . . . . .
H27 H 0.6907 0.3338 0.6114 0.055 Uiso 1 1 calc R U . . .
C28 C 0.7182(3) 0.5088(2) 0.8048(2) 0.0342(9) Uani 1 1 d . . . . .
N21 N 0.8648(7) 0.4195(6) 0.9173(6) 0.072(2) Uani 0.519(6) 1 d D U P A 1
O25 O 0.8391(6) 0.4108(5) 0.9719(5) 0.081(2) Uani 0.519(6) 1 d D U P A 1
O26 O 0.9352(5) 0.4431(5) 0.9302(5) 0.088(3) Uani 0.519(6) 1 d D U P A 1
N21' N 0.8232(13) 0.4014(16) 0.9262(16) 0.079(3) Uani 0.231(6) 1 d D U P A 2
O25' O 0.7734(13) 0.4122(11) 0.9565(11) 0.081(3) Uani 0.231(6) 1 d D U P A 2
O26' O 0.8983(13) 0.4056(12) 0.9749(13) 0.085(3) Uani 0.231(6) 1 d D U P A 2
N22 N 0.8614(9) 0.2732(8) 0.8838(9) 0.048(3) Uani 0.25 1 d D U P . .
O27 O 0.8270(9) 0.2157(7) 0.8901(8) 0.056(3) Uani 0.25 1 d D U P . .
O28 O 0.9313(8) 0.2901(8) 0.9338(8) 0.064(4) Uani 0.25 1 d D U P . .
N1 N 0.65806(18) 0.12419(15) 0.46025(18) 0.0261(7) Uani 1 1 d . . . . .
C1 C 0.6420(2) 0.0650(2) 0.4113(2) 0.0341(9) Uani 1 1 d . . . . .
H1 H 0.6744 0.0227 0.4345 0.041 Uiso 1 1 calc R U . . .
C2 C 0.5806(2) 0.0629(2) 0.3287(2) 0.0354(9) Uani 1 1 d . . . . .
H2 H 0.5708 0.0199 0.2957 0.042 Uiso 1 1 calc R U . . .
C3 C 0.5331(2) 0.12471(19) 0.2943(2) 0.0260(8) Uani 1 1 d . . . . .
C4 C 0.5504(2) 0.1862(2) 0.3454(2) 0.0277(8) Uani 1 1 d . . . . .
H4 H 0.5196 0.2294 0.3238 0.033 Uiso 1 1 calc R U . . .
C5 C 0.6130(2) 0.1835(2) 0.4278(2) 0.0276(8) Uani 1 1 d . . . . .
H5 H 0.6241 0.2256 0.4625 0.033 Uiso 1 1 calc R U . . .

loop_
_atom_site_aniso_label
_atom_site_aniso_U_11
_atom_site_aniso_U_22
_atom_site_aniso_U_33
_atom_site_aniso_U_23
_atom_site_aniso_U_13
_atom_site_aniso_U_12
Zn1 0.0295(3) 0.0247(2) 0.0152(2) 0.00033(16) -0.00039(17) 0.00073(17)
Li1 0.027(3) 0.027(3) 0.018(3) 0.001(2) 0.003(2) 0.001(2)
O11 0.0272(14) 0.071(2) 0.0203(13) -0.0139(13) -0.0016(11) 0.0126(14)
O12 0.0252(12) 0.0349(14) 0.0145(11) -0.0042(10) 0.0031(10) -0.0001(10)
C11 0.0290(19) 0.040(2) 0.0160(17) -0.0023(15) 0.0041(15) 0.0016(16)
C12 0.0279(19) 0.048(2) 0.0131(16) -0.0068(16) 0.0012(14) 0.0053(17)
C13 0.032(2) 0.054(3) 0.036(2) -0.012(2) 0.0142(18) -0.0021(19)
C14 0.037(2) 0.054(3) 0.041(2) -0.018(2) 0.0148(19) -0.004(2)
N11 0.043(8) 0.033(7) 0.046(8) -0.007(6) 0.031(7) 0.002(6)
O13 0.063(9) 0.049(8) 0.076(10) -0.002(7) 0.040(8) -0.010(7)
O14 0.039(7) 0.077(10) 0.077(10) -0.047(8) 0.031(7) -0.017(7)
N12 0.064(8) 0.082(9) 0.072(9) -0.045(8) 0.045(7) -0.022(8)
O15 0.069(8) 0.069(9) 0.068(8) -0.040(7) 0.036(7) -0.003(7)
O16 0.069(8) 0.086(9) 0.093(9) -0.049(8) 0.042(8) -0.032(8)
O21 0.0454(16) 0.0273(14) 0.0258(14) -0.0065(11) 0.0060(12) 0.0058(12)
O22 0.0376(15) 0.0276(13) 0.0312(14) -0.0028(11) 0.0094(12) 0.0055(12)
O23 0.0424(16) 0.0378(16) 0.0409(16) -0.0176(13) 0.0039(13) 0.0048(13)
O24 0.0450(17) 0.0324(15) 0.0368(15) -0.0067(12) 0.0054(13) 0.0133(13)
C21 0.0338(19) 0.0249(18) 0.0226(18) -0.0009(15) 0.0108(16) 0.0005(16)
C22 0.034(2) 0.0262(18) 0.0264(18) -0.0023(15) 0.0092(16) 0.0031(16)
C23 0.053(3) 0.038(2) 0.035(2) -0.0112(19) -0.006(2) 0.014(2)
C24 0.057(3) 0.041(3) 0.032(2) -0.0136(19) -0.005(2) 0.018(2)
C25 0.040(2) 0.0271(19) 0.028(2) -0.0030(16) 0.0089(17) 0.0032(17)
C26 0.054(3) 0.036(2) 0.029(2) -0.0012(18) -0.0035(19) 0.020(2)
C27 0.063(3) 0.036(2) 0.0230(19) -0.0048(17) 0.0026(19) 0.015(2)
C28 0.042(2) 0.0272(19) 0.029(2) -0.0036(16) 0.0108(18) 0.0025(17)
N21 0.072(4) 0.077(4) 0.044(3) -0.023(3) 0.002(4) 0.014(4)
O25 0.087(5) 0.084(4) 0.047(3) -0.016(3) 0.006(4) 0.010(4)
O26 0.066(4) 0.098(5) 0.068(4) -0.038(4) -0.003(4) 0.010(4)
N21' 0.081(5) 0.081(5) 0.047(4) -0.021(4) 0.000(5) 0.015(5)
O25' 0.085(6) 0.081(5) 0.050(5) -0.018(4) 0.002(5) 0.010(5)
O26' 0.081(5) 0.087(5) 0.052(4) -0.023(4) -0.004(5) 0.012(5)
N22 0.056(7) 0.051(7) 0.036(6) -0.005(6) 0.017(6) 0.026(6)
O27 0.075(8) 0.051(7) 0.042(6) 0.017(6) 0.025(6) 0.021(6)
O28 0.060(8) 0.065(8) 0.045(7) -0.012(6) 0.002(6) 0.015(7)
N1 0.0259(15) 0.0272(16) 0.0147(14) 0.0010(12) -0.0015(12) 0.0004(12)
C1 0.033(2) 0.030(2) 0.0236(18) 0.0013(15) -0.0034(16) 0.0053(16)
C2 0.040(2) 0.0264(19) 0.0213(18) -0.0052(15) -0.0050(16) 0.0037(17)
C3 0.0245(17) 0.0303(19) 0.0177(17) -0.0005(14) 0.0036(15) -0.0036(14)
C4 0.0310(19) 0.0270(18) 0.0171(16) 0.0017(14) 0.0025(14) 0.0032(15)
C5 0.0308(18) 0.0271(19) 0.0139(16) -0.0016(14) -0.0011(14) 0.0031(15)

loop_
_atom_type_symbol
_atom_type_description
_atom_type_scat_dispersion_real
_atom_type_scat_dispersion_imag
_atom_type_scat_source
C C 0.0033 0.0016 'International Tables Vol C Tables 4.2.6.8 and 6.1.1.4'
H H 0.0000 0.0000 'International Tables Vol C Tables 4.2.6.8 and 6.1.1.4'
Li Li -0.0003 0.0001 'International Tables Vol C Tables 4.2.6.8 and 6.1.1.4'
N N 0.0061 0.0033 'International Tables Vol C Tables 4.2.6.8 and 6.1.1.4'
O O 0.0106 0.0060 'International Tables Vol C Tables 4.2.6.8 and 6.1.1.4'
Zn Zn 0.2839 1.4301 'International Tables Vol C Tables 4.2.6.8 and 6.1.1.4'

loop_
_geom_angle_atom_site_label_1
_geom_angle_atom_site_label_2
_geom_angle_atom_site_label_3
_geom_angle
_geom_angle_site_symmetry_1
_geom_angle_site_symmetry_3
_geom_angle_publ_flag
O11 Zn1 Li1 74.03(13) . . ?
O11 Zn1 N1 98.20(12) . . yes
O21 Zn1 Li1 79.54(13) . . ?
O21 Zn1 O11 121.81(13) . . yes
O21 Zn1 O23 118.12(14) . 4_646 yes
O21 Zn1 N1 103.04(11) . . yes
O23 Zn1 Li1 81.83(14) 4_646 . ?
O23 Zn1 O11 108.20(14) 4_646 . yes
O23 Zn1 N1 103.38(12) 4_646 . yes
N1 Zn1 Li1 171.82(15) . . ?
Li1 Li1 Zn1 120.4(3) 2_756 . ?
O12 Li1 Zn1 167.3(3) 2_756 . ?
O12 Li1 Zn1 75.86(18) . . ?
O12 Li1 Li1 44.74(19) . 2_756 ?
O12 Li1 Li1 46.94(19) 2_756 2_756 ?
O12 Li1 O12 91.4(3) 2_756 . yes
O22 Li1 Zn1 70.43(18) . . ?
O22 Li1 Li1 120.6(2) . 2_756 ?
O22 Li1 O12 111.4(3) . . yes
O22 Li1 O12 115.4(3) . 2_756 yes
O24 Li1 Zn1 66.86(18) 4_646 . ?
O24 Li1 Li1 126.6(2) 4_646 2_756 ?
O24 Li1 O12 106.8(3) 4_646 . yes
O24 Li1 O12 118.0(3) 4_646 2_756 yes
O24 Li1 O22 111.6(3) 4_646 . yes
C11 O11 Zn1 132.5(2) . . ?
Li1 O12 Li1 88.3(3) 2_756 . yes
C11 O12 Li1 123.6(3) . . ?
C11 O12 Li1 142.4(3) . 2_756 ?
O11 C11 C12 114.2(3) . . ?
O12 C11 O11 126.1(4) . . ?
O12 C11 C12 119.7(3) . . ?
C13 C12 C11 120.1(4) . . ?
C13 C12 C14 118.5(4) . . ?
C14 C12 C11 121.4(4) . . ?
C12 C13 C14 121.0(4) . 5_756 ?
C12 C13 N11 125.1(6) . . ?
N11 C13 C14 113.9(6) . 5_756 ?
C12 C14 C13 120.6(4) . 5_756 ?
C12 C14 N12 121.6(6) . . ?
C13 C14 N12 113.1(6) 5_756 . ?
O13 N11 C13 115.9(11) . . ?
O13 N11 O14 122.5(14) . . ?
O14 N11 C13 121.7(11) . . ?
O15 N12 C14 123.2(13) . . ?
O16 N12 C14 118.4(15) . . ?
O16 N12 O15 118.2(18) . . ?
O27 O16 N12 124.1(18) 2_756 . ?
C21 O21 Zn1 124.1(2) . . ?
C21 O22 Li1 139.8(3) . . ?
C28 O23 Zn1 119.1(3) . 4_656 ?
C28 O24 Li1 144.1(3) . 4_656 ?
O21 C21 C22 114.8(3) . . ?
O22 C21 O21 125.3(3) . . ?
O22 C21 C22 119.9(3) . . ?
C23 C22 C21 119.9(3) . . ?
C27 C22 C21 121.3(3) . . ?
C27 C22 C23 118.7(4) . . ?
C22 C23 N22 120.2(6) . . ?
C24 C23 C22 119.6(4) . . ?
C24 C23 N22 113.5(6) . . ?
C23 C24 N21 114.3(5) . . ?
C23 C24 N21' 116.1(12) . . ?
C25 C24 C23 122.4(4) . . ?
C25 C24 N21 122.3(5) . . ?
C25 C24 N21' 116.1(10) . . ?
C24 C25 C28 122.6(3) . . ?
C26 C25 C24 117.5(4) . . ?
C26 C25 C28 119.9(3) . . ?
C25 C26 H26 119.5 . . ?
C25 C26 C27 121.1(4) . . ?
C27 C26 H26 119.5 . . ?
C22 C27 C26 120.7(4) . . ?
C22 C27 H27 119.6 . . ?
C26 C27 H27 119.6 . . ?
O23 C28 C25 115.7(3) . . ?
O24 C28 O23 126.1(4) . . ?
O24 C28 C25 118.2(3) . . ?
O25 N21 C24 111.7(10) . . ?
O25 N21 O26 125.3(10) . . ?
O26 N21 C24 122.9(9) . . ?
O25' N21' C24 127.1(18) . . ?
O25' N21' O26' 117(3) . . ?
O26' N21' C24 115(2) . . ?
O27 N22 C23 126.0(12) . . ?
O28 N22 C23 111.1(13) . . ?
O28 N22 O27 122.8(16) . . ?
O16 O27 N22 128.4(16) 2_756 . ?
C1 N1 Zn1 117.8(2) . . ?
C5 N1 Zn1 123.4(2) . . ?
C5 N1 C1 118.8(3) . . ?
N1 C1 H1 118.6 . . ?
N1 C1 C2 122.7(3) . . ?
C2 C1 H1 118.6 . . ?
C1 C2 H2 120.6 . . ?
C1 C2 C3 118.9(3) . . ?
C3 C2 H2 120.6 . . ?
C2 C3 C3 120.5(2) . 2_655 ?
C4 C3 C2 118.1(3) . . ?
C4 C3 C3 121.4(2) . 2_655 ?
C3 C4 H4 120.4 . . ?
C5 C4 C3 119.3(3) . . ?
C5 C4 H4 120.4 . . ?
N1 C5 C4 122.3(3) . . ?
N1 C5 H5 118.9 . . ?
C4 C5 H5 118.9 . . ?

loop_
_geom_bond_atom_site_label_1
_geom_bond_atom_site_label_2
_geom_bond_distance
_geom_bond_site_symmetry_2
_geom_bond_publ_flag
Zn1 Li1 3.207(6) . ?
Zn1 O11 1.941(3) . yes
Zn1 O21 1.910(3) . yes
Zn1 O23 1.928(3) 4_646 yes
Zn1 N1 2.026(3) . yes
Li1 Li1 2.748(13) 2_756 ?
Li1 O12 1.935(6) 2_756 yes
Li1 O12 2.009(7) . yes
Li1 O22 1.889(6) . yes
Li1 O24 1.881(6) 4_646 yes
O11 C11 1.260(4) . ?
O12 Li1 1.935(6) 2_756 ?
O12 C11 1.237(4) . ?
C11 C12 1.504(5) . ?
C12 C13 1.378(6) . ?
C12 C14 1.383(6) . ?
C13 C14 1.396(6) 5_756 ?
C13 N11 1.389(14) . ?
C14 C13 1.395(6) 5_756 ?
C14 N12 1.614(18) . ?
N11 O13 1.245(14) . ?
N11 O14 1.252(14) . ?
N12 O15 1.248(15) . ?
N12 O16 1.234(15) . ?
O16 O27 1.193(19) 2_756 ?
O21 C21 1.281(4) . ?
O22 C21 1.235(4) . ?
O23 Zn1 1.928(3) 4_656 ?
O23 C28 1.260(5) . ?
O24 Li1 1.881(6) 4_656 ?
O24 C28 1.229(5) . ?
C21 C22 1.494(5) . ?
C22 C23 1.386(5) . ?
C22 C27 1.369(6) . ?
C23 C24 1.376(6) . ?
C23 N22 1.553(15) . ?
C24 C25 1.374(6) . ?
C24 N21 1.461(10) . ?
C24 N21' 1.49(3) . ?
C25 C26 1.370(5) . ?
C25 C28 1.515(5) . ?
C26 H26 0.9500 . ?
C26 C27 1.390(6) . ?
C27 H27 0.9500 . ?
N21 O25 1.217(12) . ?
N21 O26 1.242(12) . ?
N21' O25' 1.212(18) . ?
N21' O26' 1.231(18) . ?
N22 O27 1.251(15) . ?
N22 O28 1.206(14) . ?
O27 O16 1.193(19) 2_756 ?
N1 C1 1.339(5) . ?
N1 C5 1.331(5) . ?
C1 H1 0.9500 . ?
C1 C2 1.378(5) . ?
C2 H2 0.9500 . ?
C2 C3 1.392(5) . ?
C3 C3 1.480(7) 2_655 ?
C3 C4 1.391(5) . ?
C4 H4 0.9500 . ?
C4 C5 1.383(5) . ?
C5 H5 0.9500 . ?
